data_7152807
loop_
_publ_author_name
'Ganesh Kumar, Mothukuri'
'Mali, Sachitanand M.'
'Gopi, Hosahudya N.'

_publ_section_title
;
 Synthesis and stereochemical analysis of \b-nitromethane substituted
 \g-amino acids and peptides.
;
_journal_issue 5
_journal_name_full 'Organic &amp; biomolecular chemistry'
_journal_page_first 803
_journal_page_last 813
_journal_paper_doi 10.1039/c2ob27070f
_journal_volume 11
_journal_year 2013
_chemical_absolute_configuration syn
_chemical_compound_source Synthesis
_chemical_formula_moiety 'C24 H44 N4 O9'
_chemical_formula_sum 'C24 H44 N4 O9'
_chemical_formula_weight 532.63
_chemical_name_systematic Boc-gV(b-CH2NO2)-gL(b-CH2NO2)-COOEt
_space_group_IT_number 145
_symmetry_cell_setting trigonal
_symmetry_Int_Tables_number 145
_symmetry_space_group_name_Hall 'P 32'
_symmetry_space_group_name_H-M 'P 32'
_atom_sites_solution_hydrogens geom
_atom_sites_solution_primary direct
_atom_sites_solution_secondary difmap
_audit_creation_method SHELXL-97
_cell_angle_alpha 90.00
_cell_angle_beta 90.00
_cell_angle_gamma 120.00
_cell_formula_units_Z 3
_cell_length_a 13.503(9)
_cell_length_b 13.503(9)
_cell_length_c 14.005(10)
_cell_measurement_temperature 100(2)
_cell_volume 2211(3)
_computing_structure_refinement 'SHELXL-97 (Sheldrick, 2008)'
_computing_structure_solution 'SHELXS-97 (Sheldrick, 2008)'
_diffrn_ambient_pressure 101.325
_diffrn_ambient_temperature 100(2)
_diffrn_measured_fraction_theta_full 0.974
_diffrn_measured_fraction_theta_max 0.974
_diffrn_radiation_monochromator graphite
_diffrn_radiation_probe x-ray
_diffrn_radiation_type MoK\a
_diffrn_radiation_wavelength 0.71073
_diffrn_reflns_av_R_equivalents 0.1857
_diffrn_reflns_av_sigmaI/netI 0.2766
_diffrn_reflns_limit_h_max 18
_diffrn_reflns_limit_h_min -18
_diffrn_reflns_limit_k_max 18
_diffrn_reflns_limit_k_min -18
_diffrn_reflns_limit_l_max 8
_diffrn_reflns_limit_l_min -19
_diffrn_reflns_number 14290
_diffrn_reflns_theta_full 29.54
_diffrn_reflns_theta_max 29.54
_diffrn_reflns_theta_min 1.74
_diffrn_source 'fine-focus sealed tube'
_diffrn_source_type 'Graphite Monochromator'
_exptl_absorpt_coefficient_mu 0.091
_exptl_absorpt_correction_T_max 0.984
_exptl_absorpt_correction_T_min 0.977
_exptl_absorpt_correction_type multi-scan
_exptl_absorpt_process_details SADABS
_exptl_crystal_colour colorless
_exptl_crystal_density_diffrn 1.200
_exptl_crystal_density_method 'not measured'
_exptl_crystal_description 'rod shapped'
_exptl_crystal_F_000 864
_exptl_crystal_recrystallization_method EtOAc
_exptl_crystal_size_max 0.34
_exptl_crystal_size_mid 0.20
_exptl_crystal_size_min 0.18
_refine_diff_density_max 0.879
_refine_diff_density_min -0.438
_refine_diff_density_rms 0.115
_refine_ls_abs_structure_details 'Flack H D (1983), Acta Cryst. A39, 876-881'
_refine_ls_abs_structure_Flack -2(3)
_refine_ls_extinction_coef 0.014(3)
_refine_ls_extinction_expression Fc^*^=kFc[1+0.001xFc^2^\l^3^/sin(2\q)]^-1/4^
_refine_ls_extinction_method SHELXL
_refine_ls_goodness_of_fit_ref 0.873
_refine_ls_hydrogen_treatment mixed
_refine_ls_matrix_type full
_refine_ls_number_parameters 343
_refine_ls_number_reflns 5572
_refine_ls_number_restraints 29
_refine_ls_restrained_S_all 0.878
_refine_ls_R_factor_all 0.2453
_refine_ls_R_factor_gt 0.0865
_refine_ls_shift/su_max 0.000
_refine_ls_shift/su_mean 0.000
_refine_ls_structure_factor_coef Fsqd
_refine_ls_weighting_details 'calc w=1/[\s^2^(Fo^2^)+(0.1379P)^2^+0.6181P] where P=(Fo^2^+2Fc^2^)/3'
_refine_ls_weighting_scheme calc
_refine_ls_wR_factor_gt 0.2072
_refine_ls_wR_factor_ref 0.2952
_reflns_number_gt 1917
_reflns_number_total 5572
_reflns_threshold_expression >2sigma(I)
_cod_data_source_file c2ob27070f.txt
_cod_data_source_block P3
_cod_database_code 7152807

loop_
_symmetry_equiv_pos_as_xyz
'x, y, z'
'-y, x-y, z+2/3'
'-x+y, -x, z+1/3'

loop_
_atom_site_label
_atom_site_type_symbol
_atom_site_fract_x
_atom_site_fract_y
_atom_site_fract_z
_atom_site_U_iso_or_equiv
_atom_site_adp_type
_atom_site_occupancy
_atom_site_symmetry_multiplicity
_atom_site_calc_flag
_atom_site_refinement_flags
O1 O 0.6184(4) 0.7967(5) 0.7211(5) 0.0483(16) Uani 1 1 d .
O2 O 0.6970(4) 0.9190(5) 0.5952(5) 0.0481(16) Uani 1 1 d .
O3 O 0.1676(5) 0.5125(6) 0.4650(6) 0.075(2) Uani 1 1 d .
O4 O 0.2560(5) 0.6146(5) 0.3428(5) 0.0461(16) Uani 1 1 d .
O5 O 0.5056(4) 0.9368(4) 0.3103(5) 0.0400(14) Uani 1 1 d .
O6 O 1.0683(5) 1.1188(6) 0.3688(6) 0.068(2) Uani 1 1 d .
O7 O 0.9717(6) 0.9675(6) 0.2818(7) 0.076(2) Uani 1 1 d .
O8 O 0.6434(5) 0.9702(5) 0.0949(6) 0.0611(19) Uani 1 1 d .
O9 O 0.7950(5) 1.1367(5) 0.1361(5) 0.0543(18) Uani 1 1 d .
N1 N 0.5767(5) 0.7265(5) 0.5754(6) 0.048(2) Uani 1 1 d .
H1 H 0.5368 0.6629 0.6052 0.058 Uiso 1 1 calc R
N2 N 0.2551(6) 0.5788(6) 0.4212(6) 0.0434(19) Uani 1 1 d .
N3 N 0.6452(5) 0.9944(5) 0.4214(6) 0.0450(19) Uani 1 1 d .
H3 H 0.6642 0.9797 0.4760 0.054 Uiso 1 1 calc R
N4 N 0.9792(7) 1.0366(8) 0.3438(9) 0.073(3) Uani 1 1 d .
C1 C 0.6770(6) 0.8828(7) 0.7951(7) 0.045(2) Uani 1 1 d .
C2 C 0.6309(9) 0.8163(10) 0.8885(9) 0.091(4) Uani 1 1 d .
H2A H 0.5509 0.7910 0.8940 0.136 Uiso 1 1 calc R
H2B H 0.6712 0.8649 0.9415 0.136 Uiso 1 1 calc R
H2C H 0.6416 0.7512 0.8884 0.136 Uiso 1 1 calc R
C3 C 0.6503(9) 0.9790(9) 0.7879(10) 0.078(3) Uani 1 1 d .
H3A H 0.6935 1.0292 0.7365 0.117 Uiso 1 1 calc R
H3B H 0.6702 1.0211 0.8467 0.117 Uiso 1 1 calc R
H3C H 0.5701 0.9477 0.7758 0.117 Uiso 1 1 calc R
C4 C 0.8057(7) 0.9301(8) 0.7884(7) 0.058(3) Uani 1 1 d .
H4A H 0.8211 0.8679 0.7882 0.087 Uiso 1 1 calc R
H4B H 0.8429 0.9787 0.8422 0.087 Uiso 1 1 calc R
H4C H 0.8342 0.9733 0.7305 0.087 Uiso 1 1 calc R
C5 C 0.6359(6) 0.8233(8) 0.6287(8) 0.044(2) Uani 1 1 d .
C6 C 0.5763(6) 0.7234(7) 0.4724(6) 0.0336(18) Uani 1 1 d .
H6 H 0.6404 0.7964 0.4507 0.040 Uiso 1 1 calc R
C7 C 0.6011(7) 0.6287(7) 0.4395(7) 0.046(2) Uani 1 1 d .
H7 H 0.5515 0.5591 0.4757 0.055 Uiso 1 1 calc R
C8 C 0.7253(7) 0.6651(8) 0.4626(10) 0.069(3) Uani 1 1 d .
H8A H 0.7393 0.6039 0.4474 0.104 Uiso 1 1 calc R
H8B H 0.7392 0.6830 0.5293 0.104 Uiso 1 1 calc R
H8C H 0.7753 0.7314 0.4256 0.104 Uiso 1 1 calc R
C9 C 0.5785(9) 0.6008(8) 0.3322(8) 0.061(3) Uani 1 1 d .
H9A H 0.6154 0.6704 0.2960 0.092 Uiso 1 1 calc R
H9B H 0.4976 0.5621 0.3204 0.092 Uiso 1 1 calc R
H9C H 0.6083 0.5524 0.3135 0.092 Uiso 1 1 calc R
C10 C 0.4673(6) 0.7164(6) 0.4337(6) 0.0327(19) Uani 1 1 d .
H10 H 0.4687 0.7076 0.3644 0.039 Uiso 1 1 calc R
C11 C 0.3642(6) 0.6113(6) 0.4693(7) 0.037(2) Uani 1 1 d .
H11A H 0.3785 0.5479 0.4639 0.044 Uiso 1 1 calc R
H11B H 0.3554 0.6218 0.5367 0.044 Uiso 1 1 calc R
C12 C 0.4608(6) 0.8252(6) 0.4504(6) 0.0336(19) Uani 1 1 d .
H12A H 0.3830 0.8079 0.4388 0.040 Uiso 1 1 calc R
H12B H 0.4780 0.8470 0.5170 0.040 Uiso 1 1 calc R
C13 C 0.5386(7) 0.9243(6) 0.3905(7) 0.036(2) Uani 1 1 d .
C14 C 0.7308(7) 1.0931(6) 0.3699(6) 0.041(2) Uani 1 1 d .
H14 H 0.6893 1.1090 0.3204 0.049 Uiso 1 1 calc R
C15 C 0.7857(9) 1.1972(7) 0.4317(8) 0.063(3) Uani 1 1 d D
H15A H 0.8677 1.2270 0.4332 0.075 Uiso 1 1 calc R
H15B H 0.7570 1.1763 0.4964 0.075 Uiso 1 1 calc R
C16 C 0.7606(19) 1.2974(15) 0.3932(16) 0.198(9) Uani 1 1 d DU
H16 H 0.6897 1.2746 0.3578 0.238 Uiso 1 1 calc R
C17 C 0.875(3) 1.350(3) 0.337(2) 0.341(17) Uani 1 1 d DU
H17A H 0.9003 1.4282 0.3220 0.511 Uiso 1 1 calc R
H17B H 0.8639 1.3077 0.2786 0.511 Uiso 1 1 calc R
H17C H 0.9321 1.3456 0.3750 0.511 Uiso 1 1 calc R
C18 C 0.785(2) 1.370(2) 0.4845(16) 0.224(11) Uani 1 1 d DU
H18A H 0.7479 1.3203 0.5380 0.335 Uiso 1 1 calc R
H18B H 0.7551 1.4211 0.4769 0.335 Uiso 1 1 calc R
H18C H 0.8655 1.4132 0.4955 0.335 Uiso 1 1 calc R
C19 C 0.8122(7) 1.0624(7) 0.3160(7) 0.046(2) Uani 1 1 d .
H19 H 0.8724 1.1338 0.2879 0.055 Uiso 1 1 calc R
C20 C 0.8732(7) 1.0216(8) 0.3884(9) 0.062(3) Uani 1 1 d .
H20A H 0.8915 1.0662 0.4466 0.074 Uiso 1 1 calc R
H20B H 0.8229 0.9418 0.4044 0.074 Uiso 1 1 calc R
C21 C 0.7556(7) 0.9793(7) 0.2334(7) 0.044(2) Uani 1 1 d .
H21A H 0.8081 0.9554 0.2103 0.053 Uiso 1 1 calc R
H21B H 0.6884 0.9118 0.2575 0.053 Uiso 1 1 calc R
C22 C 0.7208(8) 1.0247(7) 0.1517(8) 0.049(2) Uani 1 1 d .
C23 C 0.7783(8) 1.1903(8) 0.0569(8) 0.060(3) Uani 1 1 d .
H23A H 0.7062 1.1892 0.0636 0.072 Uiso 1 1 calc R
H23B H 0.7746 1.1487 -0.0007 0.072 Uiso 1 1 calc R
C24 C 0.8719(9) 1.3090(8) 0.0487(9) 0.076(3) Uani 1 1 d .
H24A H 0.8725 1.3513 0.1040 0.114 Uiso 1 1 calc R
H24B H 0.8609 1.3431 -0.0075 0.114 Uiso 1 1 calc R
H24C H 0.9434 1.3101 0.0442 0.114 Uiso 1 1 calc R

loop_
_atom_site_aniso_label
_atom_site_aniso_U_11
_atom_site_aniso_U_22
_atom_site_aniso_U_33
_atom_site_aniso_U_23
_atom_site_aniso_U_13
_atom_site_aniso_U_12
O1 0.042(3) 0.053(3) 0.037(4) -0.004(3) -0.002(3) 0.013(3)
O2 0.040(3) 0.047(3) 0.045(5) 0.017(3) 0.001(3) 0.013(3)
O3 0.039(3) 0.091(5) 0.088(7) 0.026(5) 0.019(4) 0.026(3)
O4 0.051(3) 0.051(3) 0.036(5) -0.002(3) -0.012(3) 0.025(3)
O5 0.042(3) 0.043(3) 0.040(4) -0.005(3) -0.002(3) 0.025(3)
O6 0.046(4) 0.071(4) 0.071(6) 0.012(4) -0.007(4) 0.016(3)
O7 0.071(5) 0.071(5) 0.099(8) 0.005(5) -0.011(5) 0.045(4)
O8 0.045(3) 0.058(4) 0.063(6) -0.004(4) -0.003(3) 0.012(3)
O9 0.052(3) 0.044(3) 0.054(5) 0.011(3) 0.004(3) 0.015(3)
N1 0.032(3) 0.033(3) 0.071(7) -0.006(4) -0.009(4) 0.010(3)
N2 0.045(4) 0.042(4) 0.045(6) 0.006(4) 0.009(4) 0.022(3)
N3 0.048(4) 0.040(4) 0.044(6) 0.009(3) 0.002(4) 0.020(3)
N4 0.054(5) 0.053(5) 0.117(11) 0.013(6) -0.012(6) 0.030(5)
C1 0.033(4) 0.046(5) 0.030(6) -0.011(4) -0.003(4) 0.001(4)
C2 0.063(7) 0.103(9) 0.037(8) -0.007(7) 0.007(6) -0.010(6)
C3 0.071(7) 0.077(7) 0.076(10) -0.007(7) 0.008(7) 0.030(6)
C4 0.047(5) 0.084(6) 0.016(6) 0.002(5) -0.017(4) 0.012(5)
C5 0.028(4) 0.057(6) 0.047(7) 0.010(5) 0.006(4) 0.021(4)
C6 0.039(4) 0.050(4) 0.012(5) -0.010(4) -0.009(4) 0.022(4)
C7 0.049(5) 0.062(5) 0.042(7) 0.003(5) 0.000(5) 0.039(4)
C8 0.054(5) 0.071(6) 0.100(11) 0.001(6) 0.005(6) 0.044(5)
C9 0.089(7) 0.074(6) 0.048(8) -0.004(5) 0.005(6) 0.061(6)
C10 0.037(4) 0.030(4) 0.033(6) -0.008(4) -0.004(4) 0.018(3)
C11 0.042(4) 0.038(4) 0.033(6) -0.004(4) -0.005(4) 0.023(4)
C12 0.034(4) 0.042(4) 0.027(5) -0.005(4) -0.001(4) 0.020(3)
C13 0.045(5) 0.043(4) 0.037(6) -0.006(4) -0.007(4) 0.034(4)
C14 0.048(5) 0.042(4) 0.029(6) 0.016(4) 0.011(4) 0.020(4)
C15 0.080(7) 0.037(5) 0.051(8) 0.007(5) 0.018(6) 0.014(5)
C16 0.208(12) 0.178(11) 0.196(13) -0.073(9) 0.005(9) 0.087(9)
C17 0.341(17) 0.341(17) 0.341(17) 0.0000(10) -0.0001(10) 0.171(8)
C18 0.224(11) 0.224(11) 0.224(11) -0.0003(10) -0.0001(10) 0.112(5)
C19 0.041(4) 0.047(5) 0.036(6) 0.014(4) 0.001(4) 0.012(4)
C20 0.044(5) 0.064(6) 0.069(9) 0.024(5) 0.016(5) 0.020(4)
C21 0.040(4) 0.046(4) 0.045(7) 0.010(5) 0.018(4) 0.021(4)
C22 0.044(5) 0.046(5) 0.051(8) 0.000(5) 0.016(5) 0.019(4)
C23 0.061(6) 0.058(6) 0.042(7) 0.016(5) 0.008(5) 0.016(5)
C24 0.078(7) 0.055(6) 0.061(9) 0.024(6) -0.007(6) 0.008(5)

loop_
_atom_type_symbol
_atom_type_description
_atom_type_scat_dispersion_real
_atom_type_scat_dispersion_imag
_atom_type_scat_source
C C 0.0033 0.0016 'International Tables Vol C Tables 4.2.6.8 and 6.1.1.4'
H H 0.0000 0.0000 'International Tables Vol C Tables 4.2.6.8 and 6.1.1.4'
N N 0.0061 0.0033 'International Tables Vol C Tables 4.2.6.8 and 6.1.1.4'
O O 0.0106 0.0060 'International Tables Vol C Tables 4.2.6.8 and 6.1.1.4'

loop_
_geom_angle_atom_site_label_1
_geom_angle_atom_site_label_2
_geom_angle_atom_site_label_3
_geom_angle
C5 O1 C1 121.5(7)
C22 O9 C23 119.0(8)
C5 N1 C6 124.6(7)
C5 N1 H1 117.7
C6 N1 H1 117.7
O4 N2 O3 124.2(8)
O4 N2 C11 119.5(7)
O3 N2 C11 116.2(8)
C13 N3 C14 124.9(8)
C13 N3 H3 117.6
C14 N3 H3 117.6
O6 N4 O7 124.2(9)
O6 N4 C20 116.9(11)
O7 N4 C20 118.8(9)
O1 C1 C3 111.6(8)
O1 C1 C4 109.9(7)
C3 C1 C4 110.3(7)
O1 C1 C2 103.9(7)
C3 C1 C2 111.0(9)
C4 C1 C2 110.1(9)
C1 C2 H2A 109.5
C1 C2 H2B 109.5
H2A C2 H2B 109.5
C1 C2 H2C 109.5
H2A C2 H2C 109.5
H2B C2 H2C 109.5
C1 C3 H3A 109.5
C1 C3 H3B 109.5
H3A C3 H3B 109.5
C1 C3 H3C 109.5
H3A C3 H3C 109.5
H3B C3 H3C 109.5
C1 C4 H4A 109.5
C1 C4 H4B 109.5
H4A C4 H4B 109.5
C1 C4 H4C 109.5
H4A C4 H4C 109.5
H4B C4 H4C 109.5
O2 C5 O1 126.2(9)
O2 C5 N1 124.3(10)
O1 C5 N1 109.5(8)
N1 C6 C10 110.2(6)
N1 C6 C7 108.9(7)
C10 C6 C7 116.4(6)
N1 C6 H6 107.0
C10 C6 H6 107.0
C7 C6 H6 107.0
C8 C7 C9 109.7(8)
C8 C7 C6 109.1(7)
C9 C7 C6 113.3(7)
C8 C7 H7 108.2
C9 C7 H7 108.2
C6 C7 H7 108.2
C7 C8 H8A 109.5
C7 C8 H8B 109.5
H8A C8 H8B 109.5
C7 C8 H8C 109.5
H8A C8 H8C 109.5
H8B C8 H8C 109.5
C7 C9 H9A 109.5
C7 C9 H9B 109.5
H9A C9 H9B 109.5
C7 C9 H9C 109.5
H9A C9 H9C 109.5
H9B C9 H9C 109.5
C11 C10 C6 110.6(6)
C11 C10 C12 112.8(6)
C6 C10 C12 113.7(6)
C11 C10 H10 106.4
C6 C10 H10 106.4
C12 C10 H10 106.4
N2 C11 C10 116.7(7)
N2 C11 H11A 108.1
C10 C11 H11A 108.1
N2 C11 H11B 108.1
C10 C11 H11B 108.1
H11A C11 H11B 107.3
C13 C12 C10 115.1(7)
C13 C12 H12A 108.5
C10 C12 H12A 108.5
C13 C12 H12B 108.5
C10 C12 H12B 108.5
H12A C12 H12B 107.5
O5 C13 N3 121.6(8)
O5 C13 C12 119.4(7)
N3 C13 C12 118.8(8)
N3 C14 C15 111.7(8)
N3 C14 C19 110.1(6)
C15 C14 C19 116.7(7)
N3 C14 H14 105.9
C15 C14 H14 105.9
C19 C14 H14 105.9
C14 C15 C16 112.0(11)
C14 C15 H15A 109.2
C16 C15 H15A 109.2
C14 C15 H15B 109.2
C16 C15 H15B 109.2
H15A C15 H15B 107.9
C18 C16 C17 106.6(15)
C18 C16 C15 100.7(17)
C17 C16 C15 88.4(18)
C18 C16 H16 118.7
C17 C16 H16 118.7
C15 C16 H16 118.7
C16 C17 H17A 109.5
C16 C17 H17B 109.5
H17A C17 H17B 109.5
C16 C17 H17C 109.5
H17A C17 H17C 109.5
H17B C17 H17C 109.5
C16 C18 H18A 109.5
C16 C18 H18B 109.5
H18A C18 H18B 109.5
C16 C18 H18C 109.5
H18A C18 H18C 109.5
H18B C18 H18C 109.5
C21 C19 C14 113.8(7)
C21 C19 C20 112.9(8)
C14 C19 C20 110.2(8)
C21 C19 H19 106.4
C14 C19 H19 106.4
C20 C19 H19 106.4
N4 C20 C19 108.7(8)
N4 C20 H20A 109.9
C19 C20 H20A 109.9
N4 C20 H20B 109.9
C19 C20 H20B 109.9
H20A C20 H20B 108.3
C22 C21 C19 115.3(7)
C22 C21 H21A 108.4
C19 C21 H21A 108.4
C22 C21 H21B 108.4
C19 C21 H21B 108.4
H21A C21 H21B 107.5
O8 C22 O9 119.9(9)
O8 C22 C21 127.3(8)
O9 C22 C21 112.2(8)
O9 C23 C24 110.6(9)
O9 C23 H23A 109.5
C24 C23 H23A 109.5
O9 C23 H23B 109.5
C24 C23 H23B 109.5
H23A C23 H23B 108.1
C23 C24 H24A 109.5
C23 C24 H24B 109.5
H24A C24 H24B 109.5
C23 C24 H24C 109.5
H24A C24 H24C 109.5
H24B C24 H24C 109.5

loop_
_geom_bond_atom_site_label_1
_geom_bond_atom_site_label_2
_geom_bond_distance
O1 C5 1.331(11)
O1 C1 1.461(10)
O2 C5 1.227(10)
O3 N2 1.232(9)
O4 N2 1.197(9)
O5 C13 1.251(10)
O6 N4 1.212(10)
O7 N4 1.241(12)
O8 C22 1.225(11)
O9 C22 1.351(10)
O9 C23 1.403(11)
N1 C5 1.364(12)
N1 C6 1.443(11)
N1 H1 0.8600
N2 C11 1.473(10)
N3 C13 1.339(10)
N3 C14 1.447(10)
N3 H3 0.8600
N4 C20 1.480(13)
C1 C3 1.516(13)
C1 C4 1.525(12)
C1 C2 1.531(15)
C2 H2A 0.9600
C2 H2B 0.9600
C2 H2C 0.9600
C3 H3A 0.9600
C3 H3B 0.9600
C3 H3C 0.9600
C4 H4A 0.9600
C4 H4B 0.9600
C4 H4C 0.9600
C6 C10 1.526(10)
C6 C7 1.545(11)
C6 H6 0.9800
C7 C8 1.527(12)
C7 C9 1.541(14)
C7 H7 0.9800
C8 H8A 0.9600
C8 H8B 0.9600
C8 H8C 0.9600
C9 H9A 0.9600
C9 H9B 0.9600
C9 H9C 0.9600
C10 C11 1.491(10)
C10 C12 1.533(9)
C10 H10 0.9800
C11 H11A 0.9700
C11 H11B 0.9700
C12 C13 1.480(12)
C12 H12A 0.9700
C12 H12B 0.9700
C14 C15 1.494(13)
C14 C19 1.551(12)
C14 H14 0.9800
C15 C16 1.642(17)
C15 H15A 0.9700
C15 H15B 0.9700
C16 C18 1.544(17)
C16 C17 1.557(18)
C16 H16 0.9800
C17 H17A 0.9600
C17 H17B 0.9600
C17 H17C 0.9600
C18 H18A 0.9600
C18 H18B 0.9600
C18 H18C 0.9600
C19 C21 1.526(13)
C19 C20 1.569(13)
C19 H19 0.9800
C20 H20A 0.9700
C20 H20B 0.9700
C21 C22 1.480(14)
C21 H21A 0.9700
C21 H21B 0.9700
C23 C24 1.467(12)
C23 H23A 0.9700
C23 H23B 0.9700
C24 H24A 0.9600
C24 H24B 0.9600
C24 H24C 0.9600
